data_4116139
loop_
_publ_author_name
'Venkat R. Thalladi'
'Markus N\"usse'
'Roland Boese'

_publ_section_title
;
 The Melting Point Alternation in \a,\w-Alkanedicarboxylic Acids
;
_journal_name_full 'Journal of the American Chemical Society'
_journal_page_first 9227
_journal_page_last 9236
_journal_paper_doi 10.1021/ja0011459
_journal_volume 122
_journal_year 2000
_chemical_compound_source Fluka
_chemical_formula_moiety 'C2 H2 O4'
_chemical_formula_structural 'C2 H2 O4'
_chemical_formula_sum 'C2 H2 O4'
_chemical_formula_weight 90.04
_chemical_melting_point 462.5
_chemical_name_common 'Oxalic acid'
_chemical_name_systematic
; 
 Ethane-1,2-dioic acid 
;
_space_group_IT_number 61
_symmetry_cell_setting orthorhombic
_symmetry_space_group_name_Hall '-P 2ac 2ab'
_symmetry_space_group_name_H-M 'P b c a'
_atom_sites_solution_hydrogens geom
_atom_sites_solution_primary direct
_atom_sites_solution_secondary difmap
_audit_creation_method SHELXL
_cell_angle_alpha 90.00
_cell_angle_beta 90.00
_cell_angle_gamma 90.00
_cell_formula_units_Z 4
_cell_length_a 6.49280(10)
_cell_length_b 6.0600(2)
_cell_length_c 7.8030(3)
_cell_measurement_temperature 130(2)
_cell_volume 307.020(16)
_computing_structure_refinement 'SHELXL-93 (Sheldrick, 1993)'
_computing_structure_solution 'SHELXS-86 (Sheldrick, 1990)'
_diffrn_ambient_temperature 130(2)
_diffrn_radiation_monochromator graphite
_diffrn_radiation_source 'fine-focus sealed tube'
_diffrn_radiation_type MoK\a
_diffrn_radiation_wavelength 0.71073
_diffrn_reflns_av_R_equivalents 0.0242
_diffrn_reflns_av_sigmaI/netI 0.0177
_diffrn_reflns_limit_h_max 8
_diffrn_reflns_limit_h_min -3
_diffrn_reflns_limit_k_max 8
_diffrn_reflns_limit_k_min -3
_diffrn_reflns_limit_l_max 7
_diffrn_reflns_limit_l_min -10
_diffrn_reflns_number 2228
_diffrn_reflns_theta_max 28.33
_diffrn_reflns_theta_min 5.23
_exptl_absorpt_coefficient_mu 0.201
_exptl_crystal_density_diffrn 1.948
_exptl_crystal_F_000 184
_refine_diff_density_max 0.585
_refine_diff_density_min -0.273
_refine_diff_density_rms 0.093
_refine_ls_extinction_method none
_refine_ls_goodness_of_fit_all 1.193
_refine_ls_goodness_of_fit_obs 1.248
_refine_ls_matrix_type full
_refine_ls_number_parameters 32
_refine_ls_number_reflns 378
_refine_ls_number_restraints 0
_refine_ls_restrained_S_all 1.193
_refine_ls_restrained_S_obs 1.248
_refine_ls_R_factor_all 0.0455
_refine_ls_R_factor_obs 0.0415
_refine_ls_shift/esd_max 0.000
_refine_ls_shift/esd_mean 0.000
_refine_ls_structure_factor_coef Fsqd
_refine_ls_weighting_details 'w=1/[\s^2^(Fo^2^)+(0.0705P)^2^+0.0195P] where P=(Fo^2^+2Fc^2^)/3'
_refine_ls_weighting_scheme calc
_refine_ls_wR_factor_all 0.1066
_refine_ls_wR_factor_obs 0.1046
_reflns_number_observed 336
_reflns_number_total 378
_reflns_observed_criterion >2sigma(I)
_cod_data_source_file ja0011459_01.cif
_cod_data_source_block disa23m
_cod_depositor_comments
;
The following automatic conversions were performed:

'_refine_ls_weighting_scheme' value 'calc
w=1/[\s^2^(Fo^2^)+(0.0705P)^2^+0.0195P] where P=(Fo^2^+2Fc^2^)/3' was
changed to 'calc'. New tag '_refine_ls_weighting_details' was
created. The value of the new tag was set to
'w=1/[\s^2^(Fo^2^)+(0.0705P)^2^+0.0195P] where P=(Fo^2^+2Fc^2^)/3'.

Automatic conversion script
Id: cif_fix_values 3143 2015-03-26 13:38:13Z robertas 
;
_cod_original_cell_volume 307.02(2)
_cod_database_code 4116139

loop_
_symmetry_equiv_pos_as_xyz
'x, y, z'
'-x+1/2, -y, z+1/2'
'-x, y+1/2, -z+1/2'
'x+1/2, -y+1/2, -z'
'-x, -y, -z'
'x-1/2, y, -z-1/2'
'x, -y-1/2, z-1/2'
'-x-1/2, y-1/2, z'

loop_
_atom_site_aniso_label
_atom_site_aniso_U_11
_atom_site_aniso_U_22
_atom_site_aniso_U_33
_atom_site_aniso_U_23
_atom_site_aniso_U_13
_atom_site_aniso_U_12
O1 0.0181(6) 0.0184(5) 0.0170(7) 0.0011(3) -0.0002(3) -0.0020(3)
O2 0.0233(5) 0.0194(6) 0.0128(6) -0.0012(3) -0.0009(3) -0.0019(3)
C1 0.0153(5) 0.0163(6) 0.0131(8) -0.0006(4) -0.0006(4) 0.0026(4)

loop_
_atom_site_label
_atom_site_type_symbol
_atom_site_fract_x
_atom_site_fract_y
_atom_site_fract_z
_atom_site_U_iso_or_equiv
_atom_site_thermal_displace_type
_atom_site_occupancy
_atom_site_calc_flag
O1 O 0.65949(13) 0.23335(15) -0.00488(10) 0.0178(4) Uani 1 d
O2 O 0.52938(14) 0.04235(14) 0.21853(13) 0.0185(4) Uani 1 d
H1 H 0.5912(30) 0.1464(30) 0.2804(24) 0.033(5) Uiso 1 d
C1 C 0.5579(2) 0.0841(2) 0.0564(2) 0.0149(4) Uani 1 d

loop_
_atom_type_symbol
_atom_type_description
_atom_type_scat_dispersion_real
_atom_type_scat_dispersion_imag
_atom_type_scat_source
C C 0.0033 0.0016 'International Tables Vol C Tables 4.2.6.8 and 6.1.1.4'
H H 0.0000 0.0000 'International Tables Vol C Tables 4.2.6.8 and 6.1.1.4'
O O 0.0106 0.0060 'International Tables Vol C Tables 4.2.6.8 and 6.1.1.4'

loop_
_geom_angle_atom_site_label_1
_geom_angle_atom_site_label_2
_geom_angle_atom_site_label_3
_geom_angle
_geom_angle_site_symmetry_3
O1 C1 O2 127.05(11) .
O1 C1 C1 122.11(14) 5_655
O2 C1 C1 110.84(12) 5_655

loop_
_geom_bond_atom_site_label_1
_geom_bond_atom_site_label_2
_geom_bond_distance
_geom_bond_site_symmetry_2
O1 C1 1.2170(14) .
O2 C1 1.304(2) .
C1 C1 1.542(2) 5_655
